data_7049175
loop_
_publ_author_name
'Lee, Kyounghoon'
'Kim, Chan Woo'
'Buckley, Jimmy L.'
'Vlaisavljevich, Bess'
'Daly, Scott R.'

_publ_section_title
;
 Isolation of ligand-centered borocations in molybdenum complexes
 containing a triaminoborane-bridged diphosphorus ligand.
;
_journal_issue 11
_journal_name_full 'Dalton transactions (Cambridge, England : 2003)'
_journal_page_first 3777
_journal_page_last 3785
_journal_paper_doi 10.1039/c9dt00733d
_journal_volume 48
_journal_year 2019
_chemical_formula_moiety 'C34 H32 B Mo N3 O4 P2'
_chemical_formula_sum 'C34 H32 B Mo N3 O4 P2'
_chemical_formula_weight 715.31
_space_group_crystal_system triclinic
_space_group_IT_number 2
_space_group_name_Hall '-P 1'
_space_group_name_H-M_alt 'P -1'
_symmetry_space_group_name_Hall '-P 1'
_symmetry_space_group_name_H-M 'P -1'
_atom_sites_solution_hydrogens geom
_atom_sites_solution_primary dual
_audit_creation_date 2018-12-19
_audit_creation_method
;
Olex2 1.2
(compiled 2018.05.29 svn.r3508 for OlexSys, GUI svn.r5506)
;
_audit_update_record
;
2018-12-20 deposited with the CCDC.    2019-02-20 downloaded from the CCDC.
;
_cell_angle_alpha 84.673(5)
_cell_angle_beta 85.261(5)
_cell_angle_gamma 84.632(5)
_cell_formula_units_Z 4
_cell_length_a 10.3852(10)
_cell_length_b 15.1206(15)
_cell_length_c 20.549(2)
_cell_measurement_reflns_used 71814
_cell_measurement_temperature 190(2)
_cell_measurement_theta_max 26.02
_cell_measurement_theta_min 1.00
_cell_volume 3189.9(5)
_computing_cell_refinement 'APEX II (Bruker-AXS, 2015)'
_computing_data_collection 'APEX II (Bruker-AXS, 2015)'
_computing_data_reduction 'APEX II (Bruker-AXS, 2015)'
_computing_molecular_graphics 'Olex2 (Dolomanov et al., 2009)'
_computing_publication_material 'Olex2 (Dolomanov et al., 2009)'
_computing_structure_refinement 'ShelXL (Sheldrick, 2015)'
_computing_structure_solution 'ShelXT (Sheldrick, 2015)'
_diffrn_ambient_temperature 190.15
_diffrn_measured_fraction_theta_full 0.999
_diffrn_measured_fraction_theta_max 0.996
_diffrn_measurement_device_type 'Bruker Nonius Kappa APEX II'
_diffrn_measurement_method 'CCD phi and omega scans'
_diffrn_radiation_type MoK\a
_diffrn_radiation_wavelength 0.71073
_diffrn_reflns_av_R_equivalents 0.0293
_diffrn_reflns_av_unetI/netI 0.0478
_diffrn_reflns_Laue_measured_fraction_full 0.999
_diffrn_reflns_Laue_measured_fraction_max 0.996
_diffrn_reflns_limit_h_max 12
_diffrn_reflns_limit_h_min -12
_diffrn_reflns_limit_k_max 18
_diffrn_reflns_limit_k_min -18
_diffrn_reflns_limit_l_max 24
_diffrn_reflns_limit_l_min -25
_diffrn_reflns_number 23407
_diffrn_reflns_point_group_measured_fraction_full 0.999
_diffrn_reflns_point_group_measured_fraction_max 0.996
_diffrn_reflns_theta_full 25.242
_diffrn_reflns_theta_max 26.050
_diffrn_reflns_theta_min 1.358
_exptl_absorpt_coefficient_mu 0.555
_exptl_crystal_colour colorless
_exptl_crystal_density_diffrn 1.489
_exptl_crystal_description plate
_exptl_crystal_F_000 1464
_exptl_crystal_size_max 0.32
_exptl_crystal_size_mid 0.2
_exptl_crystal_size_min 0.06
_exptl_transmission_factor_max 0.7454
_exptl_transmission_factor_min 0.6147
_refine_diff_density_max 0.988
_refine_diff_density_min -0.442
_refine_diff_density_rms 0.073
_refine_ls_extinction_method none
_refine_ls_goodness_of_fit_ref 1.026
_refine_ls_hydrogen_treatment constr
_refine_ls_matrix_type full
_refine_ls_number_parameters 811
_refine_ls_number_reflns 12584
_refine_ls_number_restraints 0
_refine_ls_restrained_S_all 1.026
_refine_ls_R_factor_all 0.0567
_refine_ls_R_factor_gt 0.0343
_refine_ls_shift/su_max 0.003
_refine_ls_shift/su_mean 0.000
_refine_ls_structure_factor_coef Fsqd
_refine_ls_weighting_details 'w=1/[\s^2^(Fo^2^)+(0.0304P)^2^+2.2553P] where P=(Fo^2^+2Fc^2^)/3'
_refine_ls_weighting_scheme calc
_refine_ls_wR_factor_gt 0.0711
_refine_ls_wR_factor_ref 0.0787
_reflns_Friedel_coverage 0.000
_reflns_number_gt 9594
_reflns_number_total 12584
_reflns_threshold_expression 'I > 2\s(I)'
_cod_data_source_file c9dt00733d3.cif
_cod_data_source_block dal1753
_cod_depositor_comments 'Adding full bibliography for 7049175--7049178.cif.'
_cod_database_code 7049175
_shelx_shelxl_version_number 2014/7
_shelx_space_group_comment
;
The symmetry employed for this shelxl refinement is uniquely defined
by the following loop, which should always be used as a source of
symmetry information in preference to the above space-group names.
They are only intended as comments.
;
_shelx_estimated_absorpt_t_max 0.967
_shelx_estimated_absorpt_t_min 0.842
_olex2_refinement_description
;
1. Others
 Fixed Uiso: H45(0.038) H92(0.034) H4A(0.036) H4B(0.036) H36(0.029) H12(0.033)
 H44(0.04) H14(0.045) H82(0.036) H93(0.041) H46(0.032) H33(0.039) H3A(0.04)
 H3B(0.04) H35(0.035) H43(0.04) H13(0.041) H72(0.036) H42(0.034) H65A(0.038)
 H65B(0.038) H5A(0.037) H5B(0.037) H61A(0.034) H61B(0.034) H94(0.049)
 H6A(0.035) H6B(0.035) H73(0.046) H16(0.037) H106(0.038) H26(0.036) H66A(0.036)
 H66B(0.036) H96(0.038) H32(0.031) H34(0.041) H105(0.052) H15(0.045)
 H63A(0.044) H63B(0.044) H74(0.048) H64A(0.04) H64B(0.04) H62A(0.04) H62B(0.04)
 H104(0.054) H95(0.047) H102(0.04) H83(0.049) H25(0.051) H85(0.048) H86(0.037)
 H76(0.041) H22(0.041) H24(0.059) H103(0.049) H75(0.049) H1A(0.048) H1B(0.048)
 H84(0.052) H23(0.056) H2A(0.055) H2B(0.055)
 Fixed X: H45(0.5862) H92(0.6087) H4A(0.5581) H4B(0.4335) H36(0.3108)
 H12(0.4003) H44(0.8085) H14(0.6518) H82(0.6345) H93(0.3896) H46(0.4847)
 H33(0.2605) H3A(0.3402) H3B(0.4804) H35(0.1039) H43(0.9299) H13(0.456)
 H72(0.8726) H42(0.8305) H65A(0.6945) H65B(0.7724) H5A(0.608) H5B(0.6914)
 H61A(0.8396) H61B(0.7468) H94(0.3272) H6A(0.4624) H6B(0.6068) H73(1.0072)
 H16(0.7421) H106(0.7387) H26(0.4883) H66A(0.7692) H66B(0.9143) H96(0.7032)
 H32(0.4667) H34(0.0789) H105(0.8094) H15(0.7953) H63A(0.8443) H63B(0.9967)
 H74(1.2172) H64A(0.9573) H64B(0.8365) H62A(1.0193) H62B(0.9107) H104(1.0108)
 H95(0.4834) H102(1.0773) H83(0.4342) H25(0.3176) H85(0.6144) H86(0.8148)
 H76(1.1615) H22(0.2511) H24(0.1151) H103(1.1448) H75(1.2936) H1A(0.2767)
 H1B(0.339) H84(0.4243) H23(0.0826) H2A(0.4876) H2B(0.341)
 Fixed Y: H45(1.1792) H92(0.8463) H4A(0.7527) H4B(0.8178) H36(0.8765)
 H12(0.4813) H44(1.1758) H14(0.2839) H82(0.6726) H93(0.864) H46(1.0476)
 H33(0.9602) H3A(0.6697) H3B(0.6205) H35(0.9143) H43(1.0393) H13(0.3302)
 H72(0.4647) H42(0.9072) H65A(0.8154) H65B(0.879) H5A(0.9025) H5B(0.8265)
 H61A(0.516) H61B(0.5701) H94(0.9053) H6A(0.9244) H6B(0.9444) H73(0.3331)
 H16(0.5394) H106(1.0459) H26(0.5809) H66A(0.9278) H66B(0.9047) H96(0.919)
 H32(0.9179) H34(0.9555) H105(1.1865) H15(0.3884) H63A(0.5863) H63B(0.5967)
 H74(0.3281) H64A(0.7767) H64B(0.7269) H62A(0.5294) H62B(0.4744) H104(1.1996)
 H95(0.9296) H102(0.932) H83(0.6593) H25(0.5796) H85(0.5657) H86(0.5842)
 H76(0.5899) H22(0.7191) H24(0.6479) H103(1.0719) H75(0.4573) H1A(0.6611)
 H1B(0.5775) H84(0.6052) H23(0.7196) H2A(0.5445) H2B(0.5395)
 Fixed Z: H45(0.6238) H92(0.24) H4A(0.9117) H4B(0.8929) H36(0.7139)
 H12(0.6343) H44(0.6325) H14(0.7069) H82(0.1842) H93(0.2203) H46(0.6317)
 H33(0.4925) H3A(0.8831) H3B(0.8958) H35(0.6776) H43(0.6496) H13(0.6622)
 H72(0.0955) H42(0.6564) H65A(0.3501) H65B(0.3879) H5A(0.8726) H5B(0.8339)
 H61A(0.2204) H61B(0.2722) H94(0.1146) H6A(0.7876) H6B(0.7601) H73(0.0964)
 H16(0.6941) H106(0.1328) H26(0.5228) H66A(0.275) H66B(0.2959) H96(0.0489)
 H32(0.5276) H34(0.5673) H105(0.1397) H15(0.7217) H63A(0.3876) H63B(0.3774)
 H74(0.1293) H64A(0.3835) H64B(0.4179) H62A(0.2833) H62B(0.3246) H104(0.1781)
 H95(0.0288) H102(0.1974) H83(0.1437) H25(0.4568) H85(-0.0199) H86(0.0173)
 H76(0.1564) H22(0.651) H24(0.4866) H103(0.2062) H75(0.1596) H1A(0.7623)
 H1B(0.7244) H84(0.0425) H23(0.5825) H2A(0.8041) H2B(0.8343)
;
_olex2_submission_special_instructions 'No special instructions were received'

loop_
_space_group_symop_operation_xyz
'x, y, z'
'-x, -y, -z'

loop_
_atom_site_label
_atom_site_type_symbol
_atom_site_fract_x
_atom_site_fract_y
_atom_site_fract_z
_atom_site_U_iso_or_equiv
_atom_site_adp_type
_atom_site_occupancy
_atom_site_site_symmetry_order
_atom_site_calc_flag
_atom_site_refinement_flags_posn
Mo1 Mo 0.70347(2) 0.73525(2) 0.59314(2) 0.01909(6) Uani 1 1 d .
Mo2 Mo 1.00226(2) 0.78002(2) 0.07954(2) 0.02154(7) Uani 1 1 d .
P1 P 0.52509(6) 0.64778(5) 0.64519(3) 0.02078(15) Uani 1 1 d .
P2 P 0.57321(6) 0.85643(4) 0.64997(3) 0.01925(15) Uani 1 1 d .
P3 P 0.90221(6) 0.64821(5) 0.13379(3) 0.02052(15) Uani 1 1 d .
P4 P 0.85239(6) 0.86089(5) 0.15935(3) 0.02092(15) Uani 1 1 d .
O2 O 0.9038(2) 0.85806(14) 0.51613(10) 0.0405(5) Uani 1 1 d .
N3 N 0.4862(2) 0.72616(15) 0.82783(10) 0.0238(5) Uani 1 1 d .
O3 O 0.5645(2) 0.76133(16) 0.46033(10) 0.0450(6) Uani 1 1 d .
O5 O 1.1978(2) 0.75984(14) 0.19106(11) 0.0421(6) Uani 1 1 d .
N2 N 0.5524(2) 0.82773(14) 0.73208(10) 0.0201(5) Uani 1 1 d .
N4 N 0.8720(2) 0.64850(14) 0.21587(10) 0.0216(5) Uani 1 1 d .
N6 N 0.8894(2) 0.69267(15) 0.32607(10) 0.0259(5) Uani 1 1 d .
O7 O 0.8127(2) 0.79906(16) -0.03659(11) 0.0483(6) Uani 1 1 d .
O4 O 0.8637(2) 0.56573(16) 0.54083(12) 0.0515(6) Uani 1 1 d .
N5 N 0.8575(2) 0.81493(14) 0.23817(10) 0.0215(5) Uani 1 1 d .
N1 N 0.4575(2) 0.67961(15) 0.71795(10) 0.0260(5) Uani 1 1 d .
O6 O 1.1357(2) 0.95215(16) 0.02006(11) 0.0536(7) Uani 1 1 d .
O1 O 0.8783(2) 0.71044(16) 0.71465(11) 0.0532(6) Uani 1 1 d .
O8 O 1.1981(2) 0.66006(18) -0.00705(11) 0.0574(7) Uani 1 1 d .
C45 C 0.6360(3) 1.12365(19) 0.63058(14) 0.0317(7) Uani 1 1 d .
H45 H 0.5862 1.1792 0.6238 0.038 Uiso 1 1 calc R
C92 C 0.5838(3) 0.86410(18) 0.19692(14) 0.0281(6) Uani 1 1 d .
H92 H 0.6087 0.8463 0.2400 0.034 Uiso 1 1 calc R
C4 C 0.5153(3) 0.78707(19) 0.87488(13) 0.0304(7) Uani 1 1 d .
H4A H 0.5581 0.7527 0.9117 0.036 Uiso 1 1 calc R
H4B H 0.4335 0.8178 0.8929 0.036 Uiso 1 1 calc R
C36 C 0.3011(3) 0.89250(17) 0.66860(13) 0.0246(6) Uani 1 1 d .
H36 H 0.3108 0.8765 0.7139 0.029 Uiso 1 1 calc R
C41 C 0.6464(2) 0.96314(17) 0.64489(12) 0.0204(6) Uani 1 1 d .
C12 C 0.4809(3) 0.46298(18) 0.65219(13) 0.0276(6) Uani 1 1 d .
H12 H 0.4003 0.4813 0.6343 0.033 Uiso 1 1 calc R
C44 C 0.7675(3) 1.1218(2) 0.63576(14) 0.0333(7) Uani 1 1 d .
H44 H 0.8085 1.1758 0.6325 0.040 Uiso 1 1 calc R
C14 C 0.6300(3) 0.3454(2) 0.69507(15) 0.0375(8) Uani 1 1 d .
H14 H 0.6518 0.2839 0.7069 0.045 Uiso 1 1 calc R
C82 C 0.6312(3) 0.65119(19) 0.14243(15) 0.0299(7) Uani 1 1 d .
H82 H 0.6345 0.6726 0.1842 0.036 Uiso 1 1 calc R
C11 C 0.5654(3) 0.52683(18) 0.66149(12) 0.0244(6) Uani 1 1 d .
C93 C 0.4535(3) 0.8741(2) 0.18521(15) 0.0339(7) Uani 1 1 d .
H93 H 0.3896 0.8640 0.2203 0.041 Uiso 1 1 calc R
C46 C 0.5756(3) 1.04526(18) 0.63521(13) 0.0263(6) Uani 1 1 d .
H46 H 0.4847 1.0476 0.6317 0.032 Uiso 1 1 calc R
C33 C 0.2708(3) 0.9420(2) 0.53742(14) 0.0323(7) Uani 1 1 d .
H33 H 0.2605 0.9602 0.4925 0.039 Uiso 1 1 calc R
C3 C 0.4250(3) 0.6491(2) 0.86144(14) 0.0331(7) Uani 1 1 d .
H3A H 0.3402 0.6697 0.8831 0.040 Uiso 1 1 calc R
H3B H 0.4804 0.6205 0.8958 0.040 Uiso 1 1 calc R
C35 C 0.1778(3) 0.91548(19) 0.64714(14) 0.0292(7) Uani 1 1 d .
H35 H 0.1039 0.9143 0.6776 0.035 Uiso 1 1 calc R
C43 C 0.8392(3) 1.0410(2) 0.64568(15) 0.0334(7) Uani 1 1 d .
H43 H 0.9299 1.0393 0.6496 0.040 Uiso 1 1 calc R
C13 C 0.5140(3) 0.37291(19) 0.66892(14) 0.0341(7) Uani 1 1 d .
H13 H 0.4560 0.3302 0.6622 0.041 Uiso 1 1 calc R
C8 C 0.8319(3) 0.81369(19) 0.54558(13) 0.0263(6) Uani 1 1 d .
C31 C 0.4101(2) 0.89267(17) 0.62462(12) 0.0199(6) Uani 1 1 d .
C71 C 1.0018(3) 0.54158(18) 0.12661(12) 0.0248(6) Uani 1 1 d .
C91 C 0.6784(2) 0.87976(17) 0.14639(13) 0.0234(6) Uani 1 1 d .
C21 C 0.3875(3) 0.64879(18) 0.59465(13) 0.0238(6) Uani 1 1 d .
C72 C 0.9584(3) 0.46392(19) 0.10856(13) 0.0298(7) Uani 1 1 d .
H72 H 0.8726 0.4647 0.0955 0.036 Uiso 1 1 calc R
C42 C 0.7798(3) 0.96253(19) 0.64993(14) 0.0284(6) Uani 1 1 d .
H42 H 0.8305 0.9072 0.6564 0.034 Uiso 1 1 calc R
C65 C 0.7813(3) 0.83523(19) 0.35452(13) 0.0320(7) Uani 1 1 d .
H65A H 0.6945 0.8154 0.3501 0.038 Uiso 1 1 calc R
H65B H 0.7724 0.8790 0.3879 0.038 Uiso 1 1 calc R
C5 C 0.6029(3) 0.85544(19) 0.84265(13) 0.0312(7) Uani 1 1 d .
H5A H 0.6080 0.9025 0.8726 0.037 Uiso 1 1 calc R
H5B H 0.6914 0.8265 0.8339 0.037 Uiso 1 1 calc R
C81 C 0.7459(3) 0.62822(17) 0.10533(13) 0.0239(6) Uani 1 1 d .
C61 C 0.8363(3) 0.56245(18) 0.25162(13) 0.0286(7) Uani 1 1 d .
H61A H 0.8396 0.5160 0.2204 0.034 Uiso 1 1 calc R
H61B H 0.7468 0.5701 0.2722 0.034 Uiso 1 1 calc R
C94 C 0.4165(3) 0.8988(2) 0.12261(17) 0.0405(8) Uani 1 1 d .
H94 H 0.3272 0.9053 0.1146 0.049 Uiso 1 1 calc R
C6 C 0.5519(3) 0.89693(18) 0.77917(13) 0.0292(7) Uani 1 1 d .
H6A H 0.4624 0.9244 0.7876 0.035 Uiso 1 1 calc R
H6B H 0.6068 0.9444 0.7601 0.035 Uiso 1 1 calc R
C73 C 1.0385(3) 0.3854(2) 0.10926(15) 0.0387(8) Uani 1 1 d .
H73 H 1.0072 0.3331 0.0964 0.046 Uiso 1 1 calc R
C101 C 0.8989(3) 0.97413(18) 0.16537(13) 0.0246(6) Uani 1 1 d .
C16 C 0.6829(3) 0.49738(19) 0.68755(14) 0.0312(7) Uani 1 1 d .
H16 H 0.7421 0.5394 0.6941 0.037 Uiso 1 1 calc R
C9 C 0.6095(3) 0.75321(19) 0.50973(14) 0.0276(6) Uani 1 1 d .
C106 C 0.8216(3) 1.05062(19) 0.14793(14) 0.0318(7) Uani 1 1 d .
H106 H 0.7387 1.0459 0.1328 0.038 Uiso 1 1 calc R
C26 C 0.4054(3) 0.60846(19) 0.53586(13) 0.0301(7) Uani 1 1 d .
H26 H 0.4883 0.5809 0.5228 0.036 Uiso 1 1 calc R
C66 C 0.8326(3) 0.87862(19) 0.28979(13) 0.0303(7) Uani 1 1 d .
H66A H 0.7692 0.9278 0.2750 0.036 Uiso 1 1 calc R
H66B H 0.9143 0.9047 0.2959 0.036 Uiso 1 1 calc R
C96 C 0.6400(3) 0.90616(19) 0.08375(14) 0.0318(7) Uani 1 1 d .
H96 H 0.7032 0.9190 0.0489 0.038 Uiso 1 1 calc R
C32 C 0.3933(3) 0.91766(18) 0.55841(13) 0.0262(6) Uani 1 1 d .
H32 H 0.4667 0.9179 0.5276 0.031 Uiso 1 1 calc R
C34 C 0.1631(3) 0.9399(2) 0.58192(15) 0.0342(7) Uani 1 1 d .
H34 H 0.0789 0.9555 0.5673 0.041 Uiso 1 1 calc R
C7 C 0.8122(3) 0.71823(19) 0.67236(14) 0.0285(6) Uani 1 1 d .
C105 C 0.8635(3) 1.1345(2) 0.15219(16) 0.0433(8) Uani 1 1 d .
H105 H 0.8094 1.1865 0.1397 0.052 Uiso 1 1 calc R
C15 C 0.7146(3) 0.4074(2) 0.70406(15) 0.0375(8) Uani 1 1 d .
H15 H 0.7953 0.3884 0.7217 0.045 Uiso 1 1 calc R
C63 C 0.9157(3) 0.6011(2) 0.35459(14) 0.0371(7) Uani 1 1 d .
H63A H 0.8443 0.5863 0.3876 0.044 Uiso 1 1 calc R
H63B H 0.9967 0.5967 0.3774 0.044 Uiso 1 1 calc R
C74 C 1.1630(3) 0.3823(2) 0.12843(15) 0.0403(8) Uani 1 1 d .
H74 H 1.2172 0.3281 0.1293 0.048 Uiso 1 1 calc R
C64 C 0.8723(3) 0.7563(2) 0.37611(13) 0.0332(7) Uani 1 1 d .
H64A H 0.9573 0.7767 0.3835 0.040 Uiso 1 1 calc R
H64B H 0.8365 0.7269 0.4179 0.040 Uiso 1 1 calc R
C10 C 0.8050(3) 0.6273(2) 0.55930(14) 0.0286(6) Uani 1 1 d .
C69 C 0.8772(3) 0.79311(19) 0.00577(14) 0.0303(7) Uani 1 1 d .
C62 C 0.9293(3) 0.53384(19) 0.30353(14) 0.0337(7) Uani 1 1 d .
H62A H 1.0193 0.5294 0.2833 0.040 Uiso 1 1 calc R
H62B H 0.9107 0.4744 0.3246 0.040 Uiso 1 1 calc R
C104 C 0.9830(3) 1.1423(2) 0.17440(16) 0.0452(9) Uani 1 1 d .
H104 H 1.0108 1.1996 0.1781 0.054 Uiso 1 1 calc R
C95 C 0.5089(3) 0.9138(2) 0.07196(16) 0.0395(8) Uani 1 1 d .
H95 H 0.4834 0.9296 0.0288 0.047 Uiso 1 1 calc R
C102 C 1.0214(3) 0.9836(2) 0.18634(14) 0.0332(7) Uani 1 1 d .
H102 H 1.0773 0.9320 0.1974 0.040 Uiso 1 1 calc R
C83 C 0.5120(3) 0.6429(2) 0.11840(17) 0.0408(8) Uani 1 1 d .
H83 H 0.4342 0.6593 0.1437 0.049 Uiso 1 1 calc R
C25 C 0.3041(3) 0.6082(2) 0.49635(16) 0.0428(8) Uani 1 1 d .
H25 H 0.3176 0.5796 0.4568 0.051 Uiso 1 1 calc R
C85 C 0.6186(3) 0.5883(2) 0.02141(15) 0.0399(8) Uani 1 1 d .
H85 H 0.6144 0.5657 -0.0199 0.048 Uiso 1 1 calc R
C86 C 0.7377(3) 0.59813(19) 0.04395(14) 0.0310(7) Uani 1 1 d .
H86 H 0.8148 0.5842 0.0173 0.037 Uiso 1 1 calc R
C76 C 1.1287(3) 0.5374(2) 0.14478(14) 0.0338(7) Uani 1 1 d .
H76 H 1.1615 0.5899 0.1564 0.041 Uiso 1 1 calc R
C22 C 0.2657(3) 0.69049(19) 0.61149(15) 0.0339(7) Uani 1 1 d .
H22 H 0.2511 0.7191 0.6510 0.041 Uiso 1 1 calc R
C24 C 0.1845(3) 0.6487(2) 0.51380(18) 0.0492(9) Uani 1 1 d .
H24 H 0.1151 0.6479 0.4866 0.059 Uiso 1 1 calc R
C103 C 1.0620(3) 1.0667(2) 0.19118(15) 0.0405(8) Uani 1 1 d .
H103 H 1.1448 1.0719 0.2062 0.049 Uiso 1 1 calc R
C70 C 1.1269(3) 0.7048(2) 0.02390(14) 0.0349(7) Uani 1 1 d .
C75 C 1.2079(3) 0.4587(2) 0.14628(15) 0.0412(8) Uani 1 1 d .
H75 H 1.2936 0.4573 0.1596 0.049 Uiso 1 1 calc R
C1 C 0.3580(3) 0.6234(2) 0.75278(14) 0.0396(8) Uani 1 1 d .
H1A H 0.2767 0.6611 0.7623 0.048 Uiso 1 1 calc R
H1B H 0.3390 0.5775 0.7244 0.048 Uiso 1 1 calc R
C68 C 1.0842(3) 0.8908(2) 0.04055(14) 0.0326(7) Uani 1 1 d .
C84 C 0.5060(3) 0.6113(2) 0.05848(17) 0.0435(8) Uani 1 1 d .
H84 H 0.4243 0.6052 0.0425 0.052 Uiso 1 1 calc R
C23 C 0.1652(3) 0.6905(2) 0.57078(18) 0.0463(9) Uani 1 1 d .
H23 H 0.0826 0.7196 0.5825 0.056 Uiso 1 1 calc R
B1 B 0.5028(3) 0.7435(2) 0.75895(15) 0.0214(7) Uani 1 1 d .
C67 C 1.1272(3) 0.76698(18) 0.15043(14) 0.0274(6) Uani 1 1 d .
B2 B 0.8762(3) 0.7197(2) 0.25879(15) 0.0208(7) Uani 1 1 d .
C2 C 0.4046(3) 0.5804(2) 0.81363(16) 0.0461(9) Uani 1 1 d .
H2A H 0.4876 0.5445 0.8041 0.055 Uiso 1 1 calc R
H2B H 0.3410 0.5395 0.8343 0.055 Uiso 1 1 calc R

loop_
_atom_site_aniso_label
_atom_site_aniso_U_11
_atom_site_aniso_U_22
_atom_site_aniso_U_33
_atom_site_aniso_U_23
_atom_site_aniso_U_13
_atom_site_aniso_U_12
Mo1 0.01861(12) 0.01964(13) 0.01888(12) -0.00148(9) -0.00051(9) -0.00188(9)
Mo2 0.01964(12) 0.02560(14) 0.01888(13) 0.00075(10) -0.00004(9) -0.00328(10)
P1 0.0224(4) 0.0192(4) 0.0210(4) -0.0029(3) 0.0006(3) -0.0037(3)
P2 0.0198(3) 0.0186(4) 0.0193(3) -0.0007(3) -0.0014(3) -0.0026(3)
P3 0.0196(3) 0.0222(4) 0.0200(4) -0.0022(3) -0.0015(3) -0.0025(3)
P4 0.0205(3) 0.0215(4) 0.0210(4) -0.0012(3) -0.0014(3) -0.0036(3)
O2 0.0370(12) 0.0459(14) 0.0392(13) 0.0021(10) 0.0047(10) -0.0194(11)
N3 0.0281(12) 0.0244(13) 0.0192(12) -0.0007(10) -0.0015(10) -0.0051(10)
O3 0.0463(13) 0.0654(16) 0.0244(12) 0.0027(11) -0.0112(10) -0.0093(12)
O5 0.0385(12) 0.0426(14) 0.0475(14) 0.0062(11) -0.0212(11) -0.0093(10)
N2 0.0258(12) 0.0179(12) 0.0169(11) -0.0026(9) -0.0025(9) -0.0024(9)
N4 0.0238(12) 0.0227(12) 0.0183(11) 0.0002(9) 0.0004(9) -0.0058(10)
N6 0.0332(13) 0.0256(13) 0.0192(12) -0.0014(10) -0.0037(10) -0.0021(10)
O7 0.0571(15) 0.0541(16) 0.0359(13) -0.0059(11) -0.0231(12) 0.0032(12)
O4 0.0487(14) 0.0367(14) 0.0673(17) -0.0199(12) 0.0111(12) 0.0081(11)
N5 0.0241(12) 0.0243(13) 0.0170(11) -0.0037(9) -0.0015(9) -0.0050(10)
N1 0.0289(13) 0.0273(13) 0.0225(12) -0.0056(10) 0.0067(10) -0.0104(10)
O6 0.0554(15) 0.0510(15) 0.0546(15) 0.0201(12) -0.0045(12) -0.0286(13)
O1 0.0581(15) 0.0619(17) 0.0421(14) 0.0022(12) -0.0285(12) -0.0030(13)
O8 0.0430(14) 0.084(2) 0.0411(14) -0.0179(13) 0.0079(11) 0.0159(14)
C45 0.0395(18) 0.0185(15) 0.0377(17) -0.0022(13) -0.0092(14) 0.0009(13)
C92 0.0268(15) 0.0248(16) 0.0334(16) -0.0026(13) -0.0026(13) -0.0050(12)
C4 0.0381(17) 0.0325(17) 0.0205(15) -0.0029(12) -0.0022(13) -0.0031(14)
C36 0.0270(15) 0.0217(15) 0.0248(15) -0.0019(12) -0.0010(12) -0.0021(12)
C41 0.0218(14) 0.0208(14) 0.0188(13) -0.0014(11) -0.0005(11) -0.0039(11)
C12 0.0276(15) 0.0238(16) 0.0316(16) -0.0027(12) -0.0003(12) -0.0046(12)
C44 0.0355(17) 0.0270(17) 0.0396(18) -0.0055(13) -0.0023(14) -0.0117(14)
C14 0.053(2) 0.0197(16) 0.0380(18) 0.0036(13) -0.0051(15) -0.0002(15)
C82 0.0254(15) 0.0298(17) 0.0360(17) -0.0078(13) -0.0039(13) -0.0034(13)
C11 0.0299(15) 0.0229(15) 0.0201(14) -0.0013(11) 0.0007(12) -0.0041(12)
C93 0.0254(16) 0.0305(17) 0.0455(19) -0.0030(14) 0.0013(14) -0.0041(13)
C46 0.0257(15) 0.0227(15) 0.0306(16) -0.0019(12) -0.0044(12) -0.0016(12)
C33 0.0352(17) 0.0347(18) 0.0273(16) -0.0055(13) -0.0107(13) 0.0053(14)
C3 0.0390(17) 0.0357(18) 0.0243(15) 0.0071(13) -0.0005(13) -0.0129(14)
C35 0.0202(14) 0.0275(16) 0.0389(18) -0.0054(13) 0.0040(13) 0.0009(12)
C43 0.0217(15) 0.0336(18) 0.0474(19) -0.0125(14) -0.0059(13) -0.0026(13)
C13 0.0433(18) 0.0248(16) 0.0358(17) -0.0062(13) -0.0015(14) -0.0101(14)
C8 0.0263(15) 0.0287(16) 0.0247(15) -0.0047(12) -0.0054(12) -0.0021(13)
C31 0.0200(13) 0.0164(14) 0.0236(14) -0.0041(11) -0.0012(11) -0.0014(11)
C71 0.0283(15) 0.0263(16) 0.0190(14) -0.0012(12) 0.0002(11) -0.0002(12)
C91 0.0220(14) 0.0189(14) 0.0294(15) -0.0010(12) -0.0023(12) -0.0028(11)
C21 0.0255(15) 0.0210(15) 0.0259(15) -0.0022(12) -0.0023(12) -0.0061(12)
C72 0.0317(16) 0.0265(16) 0.0302(16) -0.0027(13) 0.0012(13) -0.0007(13)
C42 0.0277(15) 0.0236(15) 0.0346(17) -0.0034(13) -0.0078(13) 0.0000(12)
C65 0.0431(18) 0.0302(17) 0.0235(15) -0.0078(13) 0.0035(13) -0.0076(14)
C5 0.0436(18) 0.0293(17) 0.0234(15) -0.0064(12) -0.0082(13) -0.0086(14)
C81 0.0256(15) 0.0194(14) 0.0271(15) 0.0015(12) -0.0061(12) -0.0037(12)
C61 0.0344(16) 0.0219(15) 0.0286(16) 0.0020(12) 0.0033(13) -0.0070(13)
C94 0.0223(16) 0.0369(19) 0.063(2) 0.0010(16) -0.0106(15) -0.0038(14)
C6 0.0430(17) 0.0229(15) 0.0224(15) -0.0044(12) -0.0014(13) -0.0046(13)
C73 0.049(2) 0.0247(17) 0.0419(19) -0.0052(14) -0.0010(16) -0.0002(15)
C101 0.0260(15) 0.0241(15) 0.0236(14) -0.0005(12) 0.0012(12) -0.0063(12)
C16 0.0379(17) 0.0245(16) 0.0328(16) 0.0021(13) -0.0091(13) -0.0095(13)
C9 0.0236(15) 0.0326(17) 0.0265(16) -0.0012(13) 0.0019(12) -0.0060(13)
C106 0.0345(17) 0.0272(16) 0.0341(17) -0.0040(13) -0.0029(13) -0.0033(13)
C26 0.0254(15) 0.0359(18) 0.0297(16) -0.0041(13) -0.0019(12) -0.0058(13)
C66 0.0378(17) 0.0296(17) 0.0242(15) -0.0046(12) 0.0007(13) -0.0075(13)
C96 0.0283(16) 0.0331(17) 0.0334(17) 0.0032(13) -0.0036(13) -0.0037(13)
C32 0.0244(15) 0.0284(16) 0.0250(15) -0.0026(12) -0.0006(12) 0.0009(12)
C34 0.0261(16) 0.0313(17) 0.0466(19) -0.0102(14) -0.0111(14) 0.0043(13)
C7 0.0306(16) 0.0277(16) 0.0269(16) -0.0002(12) -0.0034(13) -0.0026(13)
C105 0.061(2) 0.0214(17) 0.047(2) 0.0006(14) -0.0065(17) -0.0037(16)
C15 0.0409(18) 0.0303(18) 0.0418(19) 0.0056(14) -0.0137(15) -0.0052(14)
C63 0.0479(19) 0.0333(18) 0.0290(16) 0.0059(14) -0.0090(14) -0.0019(15)
C74 0.050(2) 0.0304(18) 0.0365(18) -0.0020(14) 0.0000(15) 0.0168(15)
C64 0.0404(18) 0.0396(19) 0.0204(15) -0.0047(13) -0.0029(13) -0.0056(14)
C10 0.0282(16) 0.0284(17) 0.0297(16) -0.0044(13) 0.0011(13) -0.0055(13)
C69 0.0328(16) 0.0291(17) 0.0282(16) -0.0036(13) 0.0000(14) 0.0003(13)
C62 0.0425(18) 0.0242(16) 0.0324(17) 0.0046(13) -0.0017(14) -0.0010(14)
C104 0.061(2) 0.0334(19) 0.044(2) 0.0005(15) -0.0037(17) -0.0224(17)
C95 0.0364(18) 0.043(2) 0.0399(19) 0.0055(15) -0.0143(15) -0.0051(15)
C102 0.0321(16) 0.0298(17) 0.0383(18) -0.0003(14) -0.0031(14) -0.0073(14)
C83 0.0220(16) 0.042(2) 0.058(2) -0.0047(17) -0.0027(15) -0.0004(14)
C25 0.044(2) 0.055(2) 0.0333(18) -0.0078(16) -0.0074(15) -0.0153(17)
C85 0.049(2) 0.044(2) 0.0315(17) -0.0051(15) -0.0185(15) -0.0098(16)
C86 0.0329(16) 0.0351(18) 0.0254(15) -0.0003(13) -0.0046(13) -0.0057(13)
C76 0.0302(16) 0.0319(18) 0.0402(18) -0.0091(14) -0.0065(14) 0.0018(14)
C22 0.0312(17) 0.0295(17) 0.0418(18) -0.0081(14) -0.0018(14) -0.0025(13)
C24 0.040(2) 0.059(2) 0.053(2) -0.0046(19) -0.0213(17) -0.0108(18)
C103 0.0405(18) 0.042(2) 0.0419(19) 0.0014(15) -0.0064(15) -0.0216(16)
C70 0.0285(16) 0.053(2) 0.0221(15) -0.0027(14) 0.0003(13) -0.0004(15)
C75 0.0351(18) 0.046(2) 0.0410(19) -0.0068(16) -0.0074(15) 0.0114(16)
C1 0.0437(19) 0.046(2) 0.0318(17) -0.0085(15) 0.0098(14) -0.0255(16)
C68 0.0294(16) 0.0406(19) 0.0276(16) 0.0023(14) -0.0043(13) -0.0060(14)
C84 0.0370(19) 0.045(2) 0.053(2) -0.0023(17) -0.0204(16) -0.0098(16)
C23 0.0238(17) 0.050(2) 0.066(2) -0.0051(19) -0.0106(16) 0.0012(15)
B1 0.0165(15) 0.0238(17) 0.0229(16) -0.0028(13) 0.0020(12) 0.0011(13)
C67 0.0228(15) 0.0251(16) 0.0338(17) 0.0030(13) -0.0005(13) -0.0069(12)
B2 0.0140(14) 0.0261(17) 0.0223(16) -0.0023(13) 0.0009(12) -0.0030(13)
C2 0.053(2) 0.042(2) 0.045(2) 0.0046(16) -0.0042(17) -0.0212(17)

loop_
_atom_type_symbol
_atom_type_description
_atom_type_scat_dispersion_real
_atom_type_scat_dispersion_imag
_atom_type_scat_source
C C 0.0033 0.0016 'International Tables Vol C Tables 4.2.6.8 and 6.1.1.4'
H H 0.0000 0.0000 'International Tables Vol C Tables 4.2.6.8 and 6.1.1.4'
B B 0.0013 0.0007 'International Tables Vol C Tables 4.2.6.8 and 6.1.1.4'
Mo Mo -1.6832 0.6857 'International Tables Vol C Tables 4.2.6.8 and 6.1.1.4'
N N 0.0061 0.0033 'International Tables Vol C Tables 4.2.6.8 and 6.1.1.4'
O O 0.0106 0.0060 'International Tables Vol C Tables 4.2.6.8 and 6.1.1.4'
P P 0.1023 0.0942 'International Tables Vol C Tables 4.2.6.8 and 6.1.1.4'

loop_
_geom_angle_atom_site_label_1
_geom_angle_atom_site_label_2
_geom_angle_atom_site_label_3
_geom_angle
P1 Mo1 P2 81.46(2)
C8 Mo1 P1 173.61(8)
C8 Mo1 P2 95.67(8)
C8 Mo1 C9 85.77(11)
C8 Mo1 C7 90.09(11)
C8 Mo1 C10 90.37(11)
C9 Mo1 P1 88.85(8)
C9 Mo1 P2 96.26(8)
C9 Mo1 C7 175.19(11)
C7 Mo1 P1 95.43(8)
C7 Mo1 P2 86.58(8)
C10 Mo1 P1 93.03(8)
C10 Mo1 P2 172.02(8)
C10 Mo1 C9 89.37(12)
C10 Mo1 C7 88.21(12)
P3 Mo2 P4 83.28(2)
C69 Mo2 P3 92.26(8)
C69 Mo2 P4 95.85(8)
C70 Mo2 P3 91.99(9)
C70 Mo2 P4 173.50(9)
C70 Mo2 C69 88.77(12)
C70 Mo2 C68 90.51(13)
C70 Mo2 C67 90.33(12)
C68 Mo2 P3 176.50(9)
C68 Mo2 P4 94.04(9)
C68 Mo2 C69 90.25(11)
C67 Mo2 P3 88.27(7)
C67 Mo2 P4 85.10(8)
C67 Mo2 C69 178.96(11)
C67 Mo2 C68 89.26(11)
N1 P1 Mo1 115.93(8)
N1 P1 C11 103.76(11)
N1 P1 C21 104.36(12)
C11 P1 Mo1 116.26(9)
C21 P1 Mo1 113.96(8)
C21 P1 C11 100.71(12)
N2 P2 Mo1 110.89(8)
N2 P2 C41 103.65(11)
N2 P2 C31 105.09(11)
C41 P2 Mo1 115.50(9)
C31 P2 Mo1 118.66(9)
C31 P2 C41 101.43(12)
N4 P3 Mo2 115.14(8)
N4 P3 C71 101.81(11)
N4 P3 C81 103.62(11)
C71 P3 Mo2 114.80(9)
C81 P3 Mo2 115.56(8)
C81 P3 C71 104.21(13)
N5 P4 Mo2 113.72(8)
N5 P4 C91 104.57(11)
N5 P4 C101 102.38(11)
C91 P4 Mo2 119.82(9)
C91 P4 C101 103.02(12)
C101 P4 Mo2 111.43(9)
C4 N3 C3 110.9(2)
B1 N3 C4 124.5(2)
B1 N3 C3 124.4(2)
C6 N2 P2 119.92(16)
B1 N2 P2 122.50(18)
B1 N2 C6 115.8(2)
C61 N4 P3 116.13(18)
B2 N4 P3 130.41(18)
B2 N4 C61 113.5(2)
C64 N6 C63 111.8(2)
B2 N6 C63 126.1(2)
B2 N6 C64 122.0(2)
C66 N5 P4 115.75(17)
B2 N5 P4 125.89(18)
B2 N5 C66 118.3(2)
C1 N1 P1 116.84(19)
B1 N1 P1 128.07(18)
B1 N1 C1 113.6(2)
C44 C45 H45 119.7
C44 C45 C46 120.6(3)
C46 C45 H45 119.7
C93 C92 H92 119.6
C93 C92 C91 120.7(3)
C91 C92 H92 119.6
N3 C4 H4A 109.5
N3 C4 H4B 109.5
N3 C4 C5 110.9(2)
H4A C4 H4B 108.1
C5 C4 H4A 109.5
C5 C4 H4B 109.5
C35 C36 H36 119.6
C31 C36 H36 119.6
C31 C36 C35 120.8(3)
C46 C41 P2 123.10(19)
C46 C41 C42 117.8(2)
C42 C41 P2 119.0(2)
C11 C12 H12 119.7
C13 C12 H12 119.7
C13 C12 C11 120.6(3)
C45 C44 H44 120.3
C45 C44 C43 119.4(3)
C43 C44 H44 120.3
C13 C14 H14 120.2
C13 C14 C15 119.7(3)
C15 C14 H14 120.2
C81 C82 H82 119.9
C83 C82 H82 119.9
C83 C82 C81 120.2(3)
C12 C11 P1 123.4(2)
C16 C11 P1 118.5(2)
C16 C11 C12 118.0(3)
C92 C93 H93 120.0
C94 C93 C92 120.1(3)
C94 C93 H93 120.0
C45 C46 C41 120.8(3)
C45 C46 H46 119.6
C41 C46 H46 119.6
C32 C33 H33 120.0
C32 C33 C34 120.0(3)
C34 C33 H33 120.0
N3 C3 H3A 109.3
N3 C3 H3B 109.3
N3 C3 C2 111.6(2)
H3A C3 H3B 108.0
C2 C3 H3A 109.3
C2 C3 H3B 109.3
C36 C35 H35 120.0
C34 C35 C36 120.0(3)
C34 C35 H35 120.0
C44 C43 H43 119.8
C44 C43 C42 120.3(3)
C42 C43 H43 119.8
C12 C13 H13 119.8
C14 C13 C12 120.4(3)
C14 C13 H13 119.8
O2 C8 Mo1 177.4(2)
C36 C31 P2 122.2(2)
C36 C31 C32 118.5(2)
C32 C31 P2 119.25(19)
C72 C71 P3 125.4(2)
C72 C71 C76 117.5(3)
C76 C71 P3 117.0(2)
C92 C91 P4 121.8(2)
C92 C91 C96 118.7(2)
C96 C91 P4 119.4(2)
C26 C21 P1 119.1(2)
C22 C21 P1 122.7(2)
C22 C21 C26 118.1(3)
C71 C72 H72 119.6
C73 C72 C71 120.9(3)
C73 C72 H72 119.6
C41 C42 H42 119.5
C43 C42 C41 121.0(3)
C43 C42 H42 119.5
H65A C65 H65B 108.2
C66 C65 H65A 109.6
C66 C65 H65B 109.6
C66 C65 C64 110.1(2)
C64 C65 H65A 109.6
C64 C65 H65B 109.6
C4 C5 H5A 109.5
C4 C5 H5B 109.5
H5A C5 H5B 108.1
C6 C5 C4 110.6(2)
C6 C5 H5A 109.5
C6 C5 H5B 109.5
C82 C81 P3 120.1(2)
C86 C81 P3 121.1(2)
C86 C81 C82 118.5(3)
N4 C61 H61A 109.8
N4 C61 H61B 109.8
N4 C61 C62 109.6(2)
H61A C61 H61B 108.2
C62 C61 H61A 109.8
C62 C61 H61B 109.8
C93 C94 H94 120.0
C95 C94 C93 120.0(3)
C95 C94 H94 120.0
N2 C6 C5 110.0(2)
N2 C6 H6A 109.7
N2 C6 H6B 109.7
C5 C6 H6A 109.7
C5 C6 H6B 109.7
H6A C6 H6B 108.2
C72 C73 H73 119.6
C74 C73 C72 120.7(3)
C74 C73 H73 119.6
C106 C101 P4 123.6(2)
C106 C101 C102 118.0(3)
C102 C101 P4 118.4(2)
C11 C16 H16 119.6
C15 C16 C11 120.8(3)
C15 C16 H16 119.6
O3 C9 Mo1 175.2(2)
C101 C106 H106 119.5
C101 C106 C105 120.9(3)
C105 C106 H106 119.5
C21 C26 H26 119.6
C25 C26 C21 120.8(3)
C25 C26 H26 119.6
N5 C66 C65 112.6(2)
N5 C66 H66A 109.1
N5 C66 H66B 109.1
C65 C66 H66A 109.1
C65 C66 H66B 109.1
H66A C66 H66B 107.8
C91 C96 H96 119.9
C91 C96 C95 120.2(3)
C95 C96 H96 119.9
C33 C32 C31 120.6(3)
C33 C32 H32 119.7
C31 C32 H32 119.7
C33 C34 H34 119.9
C35 C34 C33 120.2(3)
C35 C34 H34 119.9
O1 C7 Mo1 176.4(2)
C106 C105 H105 119.9
C104 C105 C106 120.1(3)
C104 C105 H105 119.9
C14 C15 C16 120.5(3)
C14 C15 H15 119.7
C16 C15 H15 119.7
N6 C63 H63A 109.1
N6 C63 H63B 109.1
N6 C63 C62 112.5(2)
H63A C63 H63B 107.8
C62 C63 H63A 109.1
C62 C63 H63B 109.1
C73 C74 H74 120.4
C75 C74 C73 119.3(3)
C75 C74 H74 120.4
N6 C64 C65 110.0(2)
N6 C64 H64A 109.7
N6 C64 H64B 109.7
C65 C64 H64A 109.7
C65 C64 H64B 109.7
H64A C64 H64B 108.2
O4 C10 Mo1 179.0(3)
O7 C69 Mo2 177.1(3)
C61 C62 C63 109.7(2)
C61 C62 H62A 109.7
C61 C62 H62B 109.7
C63 C62 H62A 109.7
C63 C62 H62B 109.7
H62A C62 H62B 108.2
C105 C104 H104 120.1
C105 C104 C103 119.7(3)
C103 C104 H104 120.1
C94 C95 C96 120.2(3)
C94 C95 H95 119.9
C96 C95 H95 119.9
C101 C102 H102 119.5
C103 C102 C101 121.0(3)
C103 C102 H102 119.5
C82 C83 H83 119.8
C84 C83 C82 120.5(3)
C84 C83 H83 119.8
C26 C25 H25 119.8
C24 C25 C26 120.5(3)
C24 C25 H25 119.8
C86 C85 H85 119.8
C84 C85 H85 119.8
C84 C85 C86 120.3(3)
C81 C86 H86 119.7
C85 C86 C81 120.6(3)
C85 C86 H86 119.7
C71 C76 H76 119.2
C75 C76 C71 121.6(3)
C75 C76 H76 119.2
C21 C22 H22 119.8
C23 C22 C21 120.3(3)
C23 C22 H22 119.8
C25 C24 H24 120.1
C25 C24 C23 119.8(3)
C23 C24 H24 120.1
C104 C103 H103 119.9
C102 C103 C104 120.3(3)
C102 C103 H103 119.9
O8 C70 Mo2 178.5(3)
C74 C75 C76 120.1(3)
C74 C75 H75 120.0
C76 C75 H75 120.0
N1 C1 H1A 109.6
N1 C1 H1B 109.6
H1A C1 H1B 108.1
C2 C1 N1 110.3(3)
C2 C1 H1A 109.6
C2 C1 H1B 109.6
O6 C68 Mo2 176.7(3)
C83 C84 C85 119.9(3)
C83 C84 H84 120.1
C85 C84 H84 120.1
C22 C23 H23 119.8
C24 C23 C22 120.5(3)
C24 C23 H23 119.8
N3 B1 N2 118.5(2)
N3 B1 N1 118.1(2)
N2 B1 N1 123.1(2)
O5 C67 Mo2 179.6(3)
N4 B2 N5 124.7(2)
N6 B2 N4 116.3(2)
N6 B2 N5 118.9(2)
C3 C2 H2A 109.4
C3 C2 H2B 109.4
C1 C2 C3 111.3(3)
C1 C2 H2A 109.4
C1 C2 H2B 109.4
H2A C2 H2B 108.0

loop_
_geom_bond_atom_site_label_1
_geom_bond_atom_site_label_2
_geom_bond_distance
Mo1 P1 2.4887(7)
Mo1 P2 2.4946(8)
Mo1 C8 2.002(3)
Mo1 C9 2.026(3)
Mo1 C7 2.040(3)
Mo1 C10 2.007(3)
Mo2 P3 2.4654(7)
Mo2 P4 2.4904(8)
Mo2 C69 2.061(3)
Mo2 C70 2.000(3)
Mo2 C68 2.020(3)
Mo2 C67 2.014(3)
P1 N1 1.690(2)
P1 C11 1.843(3)
P1 C21 1.833(3)
P2 N2 1.704(2)
P2 C41 1.838(3)
P2 C31 1.833(3)
P3 N4 1.690(2)
P3 C71 1.843(3)
P3 C81 1.831(3)
P4 N5 1.705(2)
P4 C91 1.840(3)
P4 C101 1.840(3)
O2 C8 1.148(3)
N3 C4 1.463(3)
N3 C3 1.468(3)
N3 B1 1.415(4)
O3 C9 1.144(3)
O5 C67 1.147(3)
N2 C6 1.489(3)
N2 B1 1.462(4)
N4 C61 1.496(3)
N4 B2 1.460(4)
N6 C63 1.463(4)
N6 C64 1.461(4)
N6 B2 1.419(4)
O7 C69 1.134(3)
O4 C10 1.142(3)
N5 C66 1.489(3)
N5 B2 1.462(4)
N1 C1 1.494(3)
N1 B1 1.471(4)
O6 C68 1.143(3)
O1 C7 1.142(3)
O8 C70 1.148(4)
C45 H45 0.9500
C45 C44 1.376(4)
C45 C46 1.384(4)
C92 H92 0.9500
C92 C93 1.386(4)
C92 C91 1.389(4)
C4 H4A 0.9900
C4 H4B 0.9900
C4 C5 1.511(4)
C36 H36 0.9500
C36 C35 1.391(4)
C36 C31 1.389(4)
C41 C46 1.389(4)
C41 C42 1.397(4)
C12 H12 0.9500
C12 C11 1.399(4)
C12 C13 1.392(4)
C44 H44 0.9500
C44 C43 1.377(4)
C14 H14 0.9500
C14 C13 1.372(4)
C14 C15 1.378(4)
C82 H82 0.9500
C82 C81 1.393(4)
C82 C83 1.391(4)
C11 C16 1.391(4)
C93 H93 0.9500
C93 C94 1.381(4)
C46 H46 0.9500
C33 H33 0.9500
C33 C32 1.384(4)
C33 C34 1.385(4)
C3 H3A 0.9900
C3 H3B 0.9900
C3 C2 1.535(4)
C35 H35 0.9500
C35 C34 1.374(4)
C43 H43 0.9500
C43 C42 1.380(4)
C13 H13 0.9500
C31 C32 1.398(4)
C71 C72 1.388(4)
C71 C76 1.393(4)
C91 C96 1.391(4)
C21 C26 1.395(4)
C21 C22 1.391(4)
C72 H72 0.9500
C72 C73 1.384(4)
C42 H42 0.9500
C65 H65A 0.9900
C65 H65B 0.9900
C65 C66 1.507(4)
C65 C64 1.509(4)
C5 H5A 0.9900
C5 H5B 0.9900
C5 C6 1.509(4)
C81 C86 1.391(4)
C61 H61A 0.9900
C61 H61B 0.9900
C61 C62 1.505(4)
C94 H94 0.9500
C94 C95 1.374(4)
C6 H6A 0.9900
C6 H6B 0.9900
C73 H73 0.9500
C73 C74 1.378(4)
C101 C106 1.381(4)
C101 C102 1.400(4)
C16 H16 0.9500
C16 C15 1.387(4)
C106 H106 0.9500
C106 C105 1.391(4)
C26 H26 0.9500
C26 C25 1.382(4)
C66 H66A 0.9900
C66 H66B 0.9900
C96 H96 0.9500
C96 C95 1.395(4)
C32 H32 0.9500
C34 H34 0.9500
C105 H105 0.9500
C105 C104 1.376(5)
C15 H15 0.9500
C63 H63A 0.9900
C63 H63B 0.9900
C63 C62 1.517(4)
C74 H74 0.9500
C74 C75 1.376(4)
C64 H64A 0.9900
C64 H64B 0.9900
C62 H62A 0.9900
C62 H62B 0.9900
C104 H104 0.9500
C104 C103 1.377(5)
C95 H95 0.9500
C102 H102 0.9500
C102 C103 1.377(4)
C83 H83 0.9500
C83 C84 1.370(5)
C25 H25 0.9500
C25 C24 1.368(5)
C85 H85 0.9500
C85 C86 1.381(4)
C85 C84 1.376(5)
C86 H86 0.9500
C76 H76 0.9500
C76 C75 1.381(4)
C22 H22 0.9500
C22 C23 1.390(4)
C24 H24 0.9500
C24 C23 1.373(5)
C103 H103 0.9500
C75 H75 0.9500
C1 H1A 0.9900
C1 H1B 0.9900
C1 C2 1.453(4)
C84 H84 0.9500
C23 H23 0.9500
C2 H2A 0.9900
C2 H2B 0.9900
